data_4311125
loop_
_publ_author_name
'Xavi Ribas'
'Jo\~ao C. Dias'
'Jorge Morgado'
'Klaus Wurst'
'Isabel C. Santos'
'Manuel Almeida'
'Jos\'e Vidal-Gancedo'
'Jaume Veciana'
'Concepci\'o Rovira'

_publ_section_title
;
 Alkaline Side-Coordination Strategy for the Design of Nickel(II) and
 Nickel(III) Bis(1,2-diselenolene) Complex Based Materials
;
_journal_name_full 'Inorganic Chemistry'
_journal_page_first 3631
_journal_page_last 3641
_journal_paper_doi 10.1021/ic049860x
_journal_volume 43
_journal_year 2004
_chemical_formula_sum 'C16 H16 N8 Na2 Ni2 O4 Se8'
_chemical_formula_weight 1179.45
_chemical_name_systematic
; 
 ? 
;
_space_group_IT_number 14
_symmetry_cell_setting monoclinic
_symmetry_space_group_name_Hall '-P 2ybc'
_symmetry_space_group_name_H-M 'P 1 21/c 1'
_atom_sites_solution_hydrogens geom
_atom_sites_solution_primary direct
_atom_sites_solution_secondary difmap
_audit_creation_method SHELXL-97
_cell_angle_alpha 90.00
_cell_angle_beta 91.094(2)
_cell_angle_gamma 90.00
_cell_formula_units_Z 2
_cell_length_a 7.5664(2)
_cell_length_b 12.5752(4)
_cell_length_c 14.9926(5)
_cell_measurement_reflns_used 10865
_cell_measurement_temperature 233(2)
_cell_measurement_theta_max 25.0
_cell_measurement_theta_min 1.0
_cell_volume 1426.27(8)
_computing_structure_refinement 'SHELXL-97 (Sheldrick, 1997)'
_computing_structure_solution 'SHELXS-97 (Sheldrick, 1990)'
_diffrn_ambient_temperature 233(2)
_diffrn_measured_fraction_theta_full 1.000
_diffrn_measured_fraction_theta_max 1.000
_diffrn_measurement_device_type 'Kappa CCD'
_diffrn_measurement_method 'phi- and omega-scans'
_diffrn_radiation_monochromator graphite
_diffrn_radiation_source 'fine-focus sealed tube'
_diffrn_radiation_type MoK\a
_diffrn_radiation_wavelength 0.71073
_diffrn_reflns_av_R_equivalents 0.0876
_diffrn_reflns_av_sigmaI/netI 0.0413
_diffrn_reflns_limit_h_max 8
_diffrn_reflns_limit_h_min -8
_diffrn_reflns_limit_k_max 14
_diffrn_reflns_limit_k_min -14
_diffrn_reflns_limit_l_max 17
_diffrn_reflns_limit_l_min -16
_diffrn_reflns_number 16597
_diffrn_reflns_theta_full 25.00
_diffrn_reflns_theta_max 25.00
_diffrn_reflns_theta_min 2.11
_diffrn_standards_decay_% 0
_exptl_absorpt_coefficient_mu 11.601
_exptl_absorpt_correction_T_max 0.841
_exptl_absorpt_correction_T_min 2.156
_exptl_absorpt_correction_type multi-scan
_exptl_absorpt_process_details 'Sortav Blessing (1995) '
_exptl_crystal_colour black
_exptl_crystal_density_diffrn 2.746
_exptl_crystal_density_method 'not measured'
_exptl_crystal_description plate
_exptl_crystal_F_000 1100
_exptl_crystal_size_max 0.09
_exptl_crystal_size_mid 0.09
_exptl_crystal_size_min 0.04
_refine_diff_density_max 0.875
_refine_diff_density_min -1.128
_refine_diff_density_rms 0.161
_refine_ls_extinction_coef 0.0008(2)
_refine_ls_extinction_expression Fc^*^=kFc[1+0.001xFc^2^\l^3^/sin(2\q)]^-1/4^
_refine_ls_extinction_method SHELXL
_refine_ls_goodness_of_fit_ref 1.053
_refine_ls_hydrogen_treatment 'mixed; refined at O1 and O2 with restraints'
_refine_ls_matrix_type full
_refine_ls_number_parameters 198
_refine_ls_number_reflns 2499
_refine_ls_number_restraints 4
_refine_ls_restrained_S_all 1.052
_refine_ls_R_factor_all 0.0358
_refine_ls_R_factor_gt 0.0309
_refine_ls_shift/su_max 0.001
_refine_ls_shift/su_mean 0.000
_refine_ls_structure_factor_coef Fsqd
_refine_ls_weighting_details 'calc w=1/[\s^2^(Fo^2^)+(0.0425P)^2^+2.0689P] where P=(Fo^2^+2Fc^2^)/3'
_refine_ls_weighting_scheme calc
_refine_ls_wR_factor_gt 0.0764
_refine_ls_wR_factor_ref 0.0787
_reflns_number_gt 2235
_reflns_number_total 2499
_reflns_threshold_expression >2sigma(I)
_cod_data_source_file ic049860xsi20040203_051726.cif
_cod_data_source_block x2p171
_cod_depositor_comments
;
The following automatic conversions were performed:
'_exptl_absorpt_correction_type' value 'multiscan' changed to 'multi-scan'
according to '/home/saulius/struct/CIF-dictionaries/cif_core.dic'
dictionary named 'cif_core.dic' version 2.4.1 from 2010-06-29.

Automatic conversion script
Id: cif_fix_enum 1527 2010-12-29 10:47:43Z saulius 
;
_cod_database_code 4311125

loop_
_symmetry_equiv_pos_as_xyz
'x, y, z'
'-x, y+1/2, -z+1/2'
'-x, -y, -z'
'x, -y-1/2, z-1/2'

loop_
_atom_site_label
_atom_site_type_symbol
_atom_site_fract_x
_atom_site_fract_y
_atom_site_fract_z
_atom_site_U_iso_or_equiv
_atom_site_adp_type
_atom_site_occupancy
_atom_site_symmetry_multiplicity
_atom_site_calc_flag
_atom_site_refinement_flags
_atom_site_disorder_assembly
_atom_site_disorder_group
Na1 Na 0.2483(2) 0.50963(16) 0.49609(13) 0.0322(5) Uani 1 1 d . . .
Ni1 Ni 0.29690(7) 0.01494(4) 0.47354(4) 0.01806(17) Uani 1 1 d . . .
Se1 Se 0.27727(6) 0.19613(3) 0.50389(3) 0.01988(15) Uani 1 1 d . . .
Se2 Se 0.11977(6) 0.03728(4) 0.34691(3) 0.02662(16) Uani 1 1 d . . .
Se3 Se 0.42591(6) -0.00158(3) 0.61267(3) 0.01948(15) Uani 1 1 d . . .
Se4 Se 0.22666(6) -0.16491(4) 0.46804(3) 0.02317(16) Uani 1 1 d . . .
N1 N 0.2169(5) 0.3575(3) 0.3791(3) 0.0238(8) Uani 1 1 d . . .
N2 N 0.1036(5) 0.2183(3) 0.2428(3) 0.0269(9) Uani 1 1 d . . .
N3 N 0.4211(5) -0.1749(3) 0.7264(3) 0.0266(9) Uani 1 1 d . . .
N4 N 0.2820(5) -0.3186(3) 0.5989(3) 0.0306(10) Uani 1 1 d . . .
C1 C 0.2080(5) 0.2519(4) 0.3910(3) 0.0198(9) Uani 1 1 d . . .
C2 C 0.1462(6) 0.1832(4) 0.3244(3) 0.0203(10) Uani 1 1 d . . .
C3 C 0.1703(6) 0.3918(4) 0.2971(3) 0.0293(11) Uani 1 1 d . . .
H3 H 0.1745 0.4652 0.2850 0.035 Uiso 1 1 calc . . .
C4 C 0.1171(6) 0.3243(4) 0.2305(3) 0.0294(11) Uani 1 1 d . . .
H4 H 0.0888 0.3527 0.1740 0.035 Uiso 1 1 calc . . .
C5 C 0.3759(6) -0.1447(4) 0.6443(3) 0.0222(10) Uani 1 1 d . . .
C6 C 0.3017(6) -0.2141(4) 0.5806(3) 0.0229(10) Uani 1 1 d . . .
C7 C 0.3952(7) -0.2777(4) 0.7446(3) 0.0346(12) Uani 1 1 d . . .
H7 H 0.4220 -0.3026 0.8024 0.042 Uiso 1 1 calc . . .
C8 C 0.3312(7) -0.3480(4) 0.6825(4) 0.0356(13) Uani 1 1 d . . .
H8 H 0.3210 -0.4200 0.6985 0.043 Uiso 1 1 calc . . .
O1 O -0.0180(5) 0.5933(3) 0.4231(3) 0.0335(8) Uani 1 1 d D . .
O2 O 0.4971(5) 0.5836(3) 0.4139(3) 0.0366(9) Uani 1 1 d D . .
H1A H -0.025(8) 0.612(5) 0.3685(18) 0.049(19) Uiso 1 1 d D . .
H1B H -0.035(14) 0.650(5) 0.453(7) 0.16(5) Uiso 1 1 d D . .
H2A H 0.486(9) 0.594(6) 0.3586(16) 0.07(2) Uiso 1 1 d D . .
H2B H 0.511(10) 0.648(2) 0.427(5) 0.08(3) Uiso 1 1 d D . .

loop_
_atom_site_aniso_label
_atom_site_aniso_U_11
_atom_site_aniso_U_22
_atom_site_aniso_U_33
_atom_site_aniso_U_23
_atom_site_aniso_U_13
_atom_site_aniso_U_12
Na1 0.0268(10) 0.0294(11) 0.0404(11) -0.0013(9) -0.0006(9) -0.0028(8)
Ni1 0.0174(3) 0.0120(3) 0.0246(3) 0.0003(2) -0.0028(2) -0.0010(2)
Se1 0.0214(3) 0.0140(3) 0.0241(3) -0.00121(17) -0.00350(18) 0.00167(17)
Se2 0.0294(3) 0.0155(3) 0.0344(3) -0.0021(2) -0.0128(2) -0.00172(18)
Se3 0.0208(3) 0.0138(3) 0.0237(3) -0.00063(17) -0.00143(19) -0.00016(16)
Se4 0.0235(3) 0.0152(3) 0.0307(3) 0.00009(19) -0.0045(2) -0.00475(17)
N1 0.026(2) 0.018(2) 0.028(2) 0.0003(16) -0.0018(16) 0.0007(16)
N2 0.029(2) 0.025(2) 0.026(2) -0.0044(17) -0.0055(17) 0.0052(17)
N3 0.030(2) 0.023(2) 0.027(2) 0.0054(17) 0.0025(17) 0.0065(17)
N4 0.036(2) 0.019(2) 0.037(3) 0.0049(18) 0.0097(19) -0.0016(17)
C1 0.018(2) 0.017(2) 0.024(2) 0.0010(18) -0.0005(17) 0.0043(17)
C2 0.016(2) 0.016(2) 0.029(3) 0.0020(19) -0.0019(19) 0.0072(17)
C3 0.032(3) 0.021(3) 0.035(3) 0.004(2) 0.000(2) 0.007(2)
C4 0.032(3) 0.027(3) 0.029(3) 0.004(2) 0.000(2) 0.010(2)
C5 0.022(2) 0.016(2) 0.029(3) 0.0028(19) 0.004(2) 0.0010(18)
C6 0.018(2) 0.018(2) 0.033(3) 0.003(2) 0.005(2) 0.0012(18)
C7 0.050(3) 0.026(3) 0.028(3) 0.009(2) 0.009(2) 0.006(2)
C8 0.049(3) 0.020(3) 0.038(3) 0.009(2) 0.012(3) 0.002(2)
O1 0.041(2) 0.025(2) 0.034(2) 0.0014(17) -0.0022(17) 0.0066(16)
O2 0.041(2) 0.024(2) 0.045(2) -0.0016(18) -0.0026(18) -0.0045(17)

loop_
_atom_type_symbol
_atom_type_description
_atom_type_scat_dispersion_real
_atom_type_scat_dispersion_imag
_atom_type_scat_source
C C 0.0033 0.0016 'International Tables Vol C Tables 4.2.6.8 and 6.1.1.4'
H H 0.0000 0.0000 'International Tables Vol C Tables 4.2.6.8 and 6.1.1.4'
N N 0.0061 0.0033 'International Tables Vol C Tables 4.2.6.8 and 6.1.1.4'
O O 0.0106 0.0060 'International Tables Vol C Tables 4.2.6.8 and 6.1.1.4'
Na Na 0.0362 0.0249 'International Tables Vol C Tables 4.2.6.8 and 6.1.1.4'
Ni Ni 0.3393 1.1124 'International Tables Vol C Tables 4.2.6.8 and 6.1.1.4'
Se Se -0.0929 2.2259 'International Tables Vol C Tables 4.2.6.8 and 6.1.1.4'

loop_
_geom_angle_atom_site_label_1
_geom_angle_atom_site_label_2
_geom_angle_atom_site_label_3
_geom_angle
_geom_angle_site_symmetry_1
_geom_angle_site_symmetry_3
_geom_angle_publ_flag
O2 Na1 O1 171.02(15) . 3_566 ?
O2 Na1 O1 103.85(14) . . ?
O1 Na1 O1 82.39(14) 3_566 . ?
O2 Na1 N1 90.06(14) . . ?
O1 Na1 N1 83.74(14) 3_566 . ?
O1 Na1 N1 87.25(13) . . ?
O2 Na1 O2 82.20(15) . 3_666 ?
O1 Na1 O2 91.77(13) 3_566 3_666 ?
O1 Na1 O2 173.77(16) . 3_666 ?
N1 Na1 O2 94.31(14) . 3_666 ?
O2 Na1 N4 85.25(14) . 1_565 ?
O1 Na1 N4 101.49(14) 3_566 1_565 ?
O1 Na1 N4 88.84(14) . 1_565 ?
N1 Na1 N4 173.00(15) . 1_565 ?
O2 Na1 N4 90.19(14) 3_666 1_565 ?
O2 Na1 Na1 144.59(14) . 3_566 ?
O1 Na1 Na1 41.24(9) 3_566 3_566 ?
O1 Na1 Na1 41.16(10) . 3_566 ?
N1 Na1 Na1 84.01(11) . 3_566 ?
O2 Na1 Na1 132.97(13) 3_666 3_566 ?
N4 Na1 Na1 96.82(12) 1_565 3_566 ?
O2 Na1 Na1 42.64(10) . 3_666 ?
O1 Na1 Na1 131.00(12) 3_566 3_666 ?
O1 Na1 Na1 146.47(14) . 3_666 ?
N1 Na1 Na1 92.99(11) . 3_666 ?
O2 Na1 Na1 39.55(10) 3_666 3_666 ?
N4 Na1 Na1 87.08(11) 1_565 3_666 ?
Na1 Na1 Na1 171.87(12) 3_566 3_666 ?
Se3 Ni1 Se2 169.60(3) . . ?
Se3 Ni1 Se4 92.13(2) . . ?
Se2 Ni1 Se4 87.75(2) . . ?
Se3 Ni1 Se1 86.48(2) . . ?
Se2 Ni1 Se1 90.19(2) . . ?
Se4 Ni1 Se1 160.66(3) . . ?
Se3 Ni1 Se3 96.77(2) . 3_656 ?
Se2 Ni1 Se3 93.58(3) . 3_656 ?
Se4 Ni1 Se3 96.33(2) . 3_656 ?
Se1 Ni1 Se3 103.00(3) . 3_656 ?
C1 Se1 Ni1 101.83(14) . . ?
C2 Se2 Ni1 101.76(14) . . ?
C5 Se3 Ni1 103.22(14) . . ?
C5 Se3 Ni1 103.84(14) . 3_656 ?
Ni1 Se3 Ni1 83.23(2) . 3_656 ?
C6 Se4 Ni1 102.92(14) . . ?
C1 N1 C3 115.2(4) . . ?
C1 N1 Na1 129.9(3) . . ?
C3 N1 Na1 113.6(3) . . ?
C2 N2 C4 115.7(4) . . ?
C5 N3 C7 115.5(4) . . ?
C8 N4 C6 115.1(4) . . ?
C8 N4 Na1 109.7(3) . 1_545 ?
C6 N4 Na1 133.0(3) . 1_545 ?
N1 C1 C2 122.3(4) . . ?
N1 C1 Se1 118.1(3) . . ?
C2 C1 Se1 119.6(3) . . ?
N2 C2 C1 121.6(4) . . ?
N2 C2 Se2 117.6(3) . . ?
C1 C2 Se2 120.8(3) . . ?
N1 C3 C4 122.5(4) . . ?
N2 C4 C3 122.5(4) . . ?
N3 C5 C6 123.1(4) . . ?
N3 C5 Se3 117.0(3) . . ?
C6 C5 Se3 119.9(3) . . ?
N4 C6 C5 120.8(4) . . ?
N4 C6 Se4 118.0(4) . . ?
C5 C6 Se4 121.2(3) . . ?
N3 C7 C8 122.6(5) . . ?
N4 C8 C7 122.9(5) . . ?
Na1 O1 Na1 97.61(13) 3_566 . ?
Na1 O2 Na1 97.80(15) . 3_666 ?

loop_
_geom_bond_atom_site_label_1
_geom_bond_atom_site_label_2
_geom_bond_distance
_geom_bond_site_symmetry_2
_geom_bond_publ_flag
Na1 O2 2.453(4) . ?
Na1 O1 2.502(4) 3_566 ?
Na1 O1 2.506(4) . ?
Na1 N1 2.603(4) . ?
Na1 O2 2.610(4) 3_666 ?
Na1 N4 2.663(5) 1_565 ?
Na1 Na1 3.769(4) 3_566 ?
Na1 Na1 3.817(4) 3_666 ?
Ni1 Se3 2.2955(6) . ?
Ni1 Se2 2.3200(7) . ?
Ni1 Se4 2.3243(7) . ?
Ni1 Se1 2.3288(7) . ?
Ni1 Se3 2.4902(7) 3_656 ?
Se1 C1 1.896(4) . ?
Se2 C2 1.877(5) . ?
Se3 C5 1.901(5) . ?
Se3 Ni1 2.4902(7) 3_656 ?
Se4 C6 1.876(5) . ?
N1 C1 1.343(6) . ?
N1 C3 1.344(6) . ?
N2 C2 1.334(6) . ?
N2 C4 1.349(6) . ?
N3 C5 1.327(6) . ?
N3 C7 1.336(6) . ?
N4 C8 1.352(7) . ?
N4 C6 1.352(6) . ?
N4 Na1 2.663(5) 1_545 ?
C1 C2 1.394(6) . ?
C3 C4 1.365(7) . ?
C5 C6 1.402(7) . ?
C7 C8 1.366(8) . ?
O1 Na1 2.502(4) 3_566 ?
O2 Na1 2.610(4) 3_666 ?
